data_7047687
loop_
_publ_author_name
'Ringgold, Marissa'
'Wu, Wen'
'Stuber, Matthew'
'Kornienko, Anna Y.'
'Emge, Thomas J.'
'Brennan, John G.'

_publ_section_title
;
 Monomeric thorium chalcogenolates with bipyridine and terpyridine
 ligands.
;
_journal_issue 41
_journal_name_full 'Dalton transactions (Cambridge, England : 2003)'
_journal_page_first 14652
_journal_page_last 14661
_journal_paper_doi 10.1039/c8dt02543f
_journal_volume 47
_journal_year 2018
_chemical_formula_moiety 'C44 H16 F20 N4 S4 Th, 2(C4 H8 O)'
_chemical_formula_sum 'C52 H32 F20 N4 O2 S4 Th'
_chemical_formula_weight 1485.09
_space_group_crystal_system monoclinic
_space_group_IT_number 15
_space_group_name_Hall '-C 2yc'
_space_group_name_H-M_alt 'C 1 2/c 1'
_symmetry_space_group_name_Hall '-C 2yc'
_symmetry_space_group_name_H-M 'C 1 2/c 1'
_atom_sites_solution_hydrogens geom
_audit_creation_method SHELXL-2014/7
_audit_update_record
;
2018-05-07 deposited with the CCDC.
2018-09-21 downloaded from the CCDC.
;
_cell_angle_alpha 90
_cell_angle_beta 114.1892(7)
_cell_angle_gamma 90
_cell_formula_units_Z 4
_cell_length_a 26.2472(11)
_cell_length_b 12.5980(5)
_cell_length_c 17.2129(7)
_cell_measurement_reflns_used 8199
_cell_measurement_temperature 100(2)
_cell_measurement_theta_max 30.49
_cell_measurement_theta_min 2.43
_cell_volume 5191.9(4)
_computing_cell_refinement 'Bruker SAINT'
_computing_data_collection 'Bruker SMART'
_computing_data_reduction 'Bruker SAINT'
_computing_molecular_graphics 'Bruker SHELXTL'
_computing_publication_material 'Bruker SHELXTL'
_computing_structure_refinement 'SHELXL-2014/7 (Sheldrick, 2014)'
_computing_structure_solution 'SHELXS-97 (Sheldrick 2008)'
_diffrn_ambient_temperature 100(2)
_diffrn_measured_fraction_theta_full 1.000
_diffrn_measured_fraction_theta_max 0.996
_diffrn_measurement_device_type 'Bruker SMART APEX CCD'
_diffrn_measurement_method '\f and \w scans'
_diffrn_radiation_type MoK\a
_diffrn_radiation_wavelength 0.71073
_diffrn_reflns_av_R_equivalents 0.0412
_diffrn_reflns_av_unetI/netI 0.0384
_diffrn_reflns_Laue_measured_fraction_full 1.000
_diffrn_reflns_Laue_measured_fraction_max 0.996
_diffrn_reflns_limit_h_max 37
_diffrn_reflns_limit_h_min -37
_diffrn_reflns_limit_k_max 17
_diffrn_reflns_limit_k_min -18
_diffrn_reflns_limit_l_max 24
_diffrn_reflns_limit_l_min -24
_diffrn_reflns_number 32094
_diffrn_reflns_point_group_measured_fraction_full 1.000
_diffrn_reflns_point_group_measured_fraction_max 0.996
_diffrn_reflns_theta_full 25.242
_diffrn_reflns_theta_max 30.537
_diffrn_reflns_theta_min 1.701
_diffrn_source 'sealed tube'
_exptl_absorpt_coefficient_mu 3.153
_exptl_absorpt_correction_T_max 0.9187
_exptl_absorpt_correction_T_min 0.6322
_exptl_absorpt_correction_type numerical
_exptl_absorpt_process_details 'Bruker SAINT (SADABS)'
_exptl_crystal_colour colourles
_exptl_crystal_density_diffrn 1.900
_exptl_crystal_description lathe
_exptl_crystal_F_000 2888
_exptl_crystal_size_max 0.270
_exptl_crystal_size_mid 0.110
_exptl_crystal_size_min 0.040
_refine_diff_density_max 1.803
_refine_diff_density_min -1.063
_refine_diff_density_rms 0.117
_refine_ls_extinction_method none
_refine_ls_goodness_of_fit_ref 1.009
_refine_ls_hydrogen_treatment constr
_refine_ls_matrix_type full
_refine_ls_number_parameters 421
_refine_ls_number_reflns 7926
_refine_ls_number_restraints 230
_refine_ls_restrained_S_all 1.015
_refine_ls_R_factor_all 0.0349
_refine_ls_R_factor_gt 0.0289
_refine_ls_shift/su_max 0.001
_refine_ls_shift/su_mean 0.000
_refine_ls_structure_factor_coef Fsqd
_refine_ls_weighting_details 'w=1/[\s^2^(Fo^2^)+(0.0390P)^2^] where P=(Fo^2^+2Fc^2^)/3'
_refine_ls_weighting_scheme calc
_refine_ls_wR_factor_gt 0.0648
_refine_ls_wR_factor_ref 0.0669
_reflns_Friedel_coverage 0.000
_reflns_number_gt 7128
_reflns_number_total 7926
_reflns_threshold_expression 'I > 2\s(I)'
_cod_data_source_file c8dt02543f2.cif
_cod_data_source_block ThSCF4bp4THF2_C2c
_cod_depositor_comments 'Adding full bibliography for 7047683--7047687.cif.'
_cod_database_code 7047687
_shelx_shelxl_version_number 2014/7
_shelx_space_group_comment
; 
The symmetry employed for this shelxl refinement is uniquely defined 
by the following loop, which should always be used as a source of 
symmetry information in preference to the above space-group names. 
They are only intended as comments. 
;
_shelx_estimated_absorpt_t_min 0.483
_shelx_estimated_absorpt_t_max 0.884
_exptl_absorpt_special_details
;
 The faces used for the numerical absorption correction were:
FACE    1.00  0.00  0.00     0.032
FACE   -1.00  0.00  0.00     0.032
FACE    0.00  1.00  1.00     0.100
FACE    0.00 -1.00 -1.00     0.200
FACE    0.00  1.00 -1.00     0.060
FACE    0.00 -1.00  1.00     0.060
 The mu parameter was refined (Bruker SAINT) to 1.671 mm-1.
;

loop_
_space_group_symop_operation_xyz
'x, y, z'
'-x, y, -z+1/2'
'x+1/2, y+1/2, z'
'-x+1/2, y+1/2, -z+1/2'
'-x, -y, -z'
'x, -y, z-1/2'
'-x+1/2, -y+1/2, -z'
'x+1/2, -y+1/2, z-1/2'

loop_
_atom_site_label
_atom_site_type_symbol
_atom_site_fract_x
_atom_site_fract_y
_atom_site_fract_z
_atom_site_U_iso_or_equiv
_atom_site_adp_type
_atom_site_occupancy
_atom_site_site_symmetry_order
_atom_site_calc_flag
_atom_site_refinement_flags_posn
_atom_site_refinement_flags_adp
_atom_site_refinement_flags_occupancy
_atom_site_disorder_assembly
_atom_site_disorder_group
Th1 Th 0.5000 0.81459(2) 0.7500 0.01392(4) Uani 1 2 d S T P . .
S1 S 0.41546(2) 0.93602(5) 0.77167(4) 0.01903(12) Uani 1 1 d . . . . .
S2 S 0.53928(3) 0.71605(6) 0.63428(4) 0.02191(13) Uani 1 1 d . . . . .
F1 F 0.31224(6) 0.94748(12) 0.60656(10) 0.0255(3) Uani 1 1 d . . . . .
F2 F 0.27601(6) 1.11242(14) 0.49971(10) 0.0304(4) Uani 1 1 d . . . . .
F3 F 0.33154(7) 1.29982(13) 0.53644(12) 0.0337(4) Uani 1 1 d . . . . .
F4 F 0.42713(7) 1.31904(12) 0.68133(12) 0.0321(4) Uani 1 1 d . . . . .
F5 F 0.46499(6) 1.15440(13) 0.78827(10) 0.0257(3) Uani 1 1 d . . . . .
F6 F 0.47521(7) 0.79786(13) 0.45620(10) 0.0310(4) Uani 1 1 d . . . . .
F7 F 0.39260(9) 0.69984(18) 0.32683(12) 0.0484(6) Uani 1 1 d . . . . .
F8 F 0.35888(9) 0.5029(2) 0.34738(13) 0.0571(6) Uani 1 1 d . . . . .
F9 F 0.40873(9) 0.40320(16) 0.50083(14) 0.0490(5) Uani 1 1 d . . . . .
F10 F 0.49004(7) 0.49992(14) 0.63185(11) 0.0347(4) Uani 1 1 d . . . . .
N1 N 0.41290(9) 0.70332(17) 0.65083(13) 0.0196(4) Uani 1 1 d . . . . .
N2 N 0.43793(8) 0.89314(17) 0.59900(12) 0.0179(4) Uani 1 1 d . . . . .
C1 C 0.39152(10) 1.0430(2) 0.70059(15) 0.0191(5) Uani 1 1 d . . . . .
C2 C 0.34259(10) 1.0376(2) 0.62612(16) 0.0201(5) Uani 1 1 d . . . . .
C3 C 0.32308(10) 1.1220(2) 0.57104(16) 0.0224(5) Uani 1 1 d . . . . .
C4 C 0.35150(11) 1.2172(2) 0.58893(18) 0.0241(5) Uani 1 1 d . . . . .
C5 C 0.39963(11) 1.2264(2) 0.66231(17) 0.0230(5) Uani 1 1 d . . . . .
C6 C 0.41874(10) 1.1406(2) 0.71684(16) 0.0208(5) Uani 1 1 d . . . . .
C7 C 0.48501(11) 0.6536(2) 0.54938(17) 0.0234(5) Uani 1 1 d . . . . .
C8 C 0.45976(12) 0.7004(2) 0.46990(18) 0.0267(6) Uani 1 1 d . . . . .
C9 C 0.41733(13) 0.6506(3) 0.40251(18) 0.0350(7) Uani 1 1 d . . . . .
C10 C 0.39993(13) 0.5507(3) 0.4130(2) 0.0401(8) Uani 1 1 d . . . . .
C11 C 0.42486(13) 0.5012(3) 0.4904(2) 0.0357(7) Uani 1 1 d . . . . .
C12 C 0.46650(13) 0.5522(2) 0.55690(18) 0.0292(6) Uani 1 1 d . . . . .
C13 C 0.39072(10) 0.8435(2) 0.54545(16) 0.0199(5) Uani 1 1 d . . . . .
C14 C 0.45268(10) 0.9840(2) 0.57225(16) 0.0213(5) Uani 1 1 d . . . . .
H14 H 0.4853 1.0198 0.6099 0.026 Uiso 1 1 calc R U . . .
C15 C 0.42263(11) 1.0275(2) 0.49281(16) 0.0249(5) Uani 1 1 d . . . . .
H15 H 0.4346 1.0913 0.4759 0.030 Uiso 1 1 calc R U . . .
C16 C 0.37475(11) 0.9760(3) 0.43850(17) 0.0311(6) Uani 1 1 d . . . . .
H16 H 0.3531 1.0042 0.3835 0.037 Uiso 1 1 calc R U . . .
C17 C 0.35861(11) 0.8833(3) 0.46479(16) 0.0280(6) Uani 1 1 d . . . . .
H17 H 0.3258 0.8471 0.4281 0.034 Uiso 1 1 calc R U . . .
C18 C 0.37598(10) 0.7421(2) 0.57541(15) 0.0200(5) Uani 1 1 d . . . . .
C19 C 0.40212(11) 0.6076(2) 0.67601(17) 0.0227(5) Uani 1 1 d . . . . .
H19 H 0.4284 0.5788 0.7280 0.027 Uiso 1 1 calc R U . . .
C20 C 0.35445(12) 0.5495(2) 0.62952(19) 0.0285(6) Uani 1 1 d . . . . .
H20 H 0.3484 0.4819 0.6487 0.034 Uiso 1 1 calc R U . . .
C21 C 0.31610(12) 0.5923(2) 0.5548(2) 0.0326(7) Uani 1 1 d . . . . .
H21 H 0.2825 0.5552 0.5225 0.039 Uiso 1 1 calc R U . . .
C22 C 0.32663(11) 0.6888(2) 0.52713(18) 0.0268(6) Uani 1 1 d . . . . .
H22 H 0.3005 0.7188 0.4756 0.032 Uiso 1 1 calc R U . . .
O1A O 0.25369(19) 0.7448(4) 0.6743(3) 0.0358(11) Uani 0.564(5) 1 d . U P A 1
C23A C 0.2556(3) 0.8377(5) 0.7230(4) 0.0451(16) Uani 0.564(5) 1 d . U P A 1
H23A H 0.2253 0.8872 0.6892 0.054 Uiso 0.564(5) 1 calc R U P A 1
H23B H 0.2918 0.8745 0.7389 0.054 Uiso 0.564(5) 1 calc R U P A 1
C24A C 0.2486(4) 0.8039(7) 0.8000(5) 0.057(2) Uani 0.564(5) 1 d . U P A 1
H24A H 0.2102 0.8188 0.7941 0.069 Uiso 0.564(5) 1 calc R U P A 1
H24B H 0.2752 0.8421 0.8507 0.069 Uiso 0.564(5) 1 calc R U P A 1
C25A C 0.2606(5) 0.6809(8) 0.8094(7) 0.072(2) Uani 0.564(5) 1 d . U P A 1
H25A H 0.2910 0.6628 0.8651 0.087 Uiso 0.564(5) 1 calc R U P A 1
H25B H 0.2267 0.6395 0.8012 0.087 Uiso 0.564(5) 1 calc R U P A 1
C26A C 0.2788(4) 0.6646(7) 0.7343(5) 0.0573(19) Uani 0.564(5) 1 d . U P A 1
H26A H 0.3199 0.6689 0.7555 0.069 Uiso 0.564(5) 1 calc R U P A 1
H26B H 0.2666 0.5939 0.7080 0.069 Uiso 0.564(5) 1 calc R U P A 1
O1B O 0.2457(3) 0.6949(7) 0.6910(4) 0.0519(18) Uani 0.436(5) 1 d . U P A 2
C23B C 0.2334(4) 0.6513(7) 0.7552(6) 0.0410(19) Uani 0.436(5) 1 d . U P A 2
H23C H 0.2553 0.5859 0.7785 0.049 Uiso 0.436(5) 1 calc R U P A 2
H23D H 0.1931 0.6353 0.7352 0.049 Uiso 0.436(5) 1 calc R U P A 2
C24B C 0.2515(7) 0.7428(15) 0.8218(9) 0.081(3) Uani 0.436(5) 1 d . U P A 2
H24C H 0.2224 0.7985 0.8066 0.098 Uiso 0.436(5) 1 calc R U P A 2
H24D H 0.2592 0.7158 0.8796 0.098 Uiso 0.436(5) 1 calc R U P A 2
C25B C 0.2991(5) 0.7810(10) 0.8176(7) 0.068(2) Uani 0.436(5) 1 d . U P A 2
H25C H 0.3325 0.7482 0.8624 0.082 Uiso 0.436(5) 1 calc R U P A 2
H25D H 0.3015 0.8589 0.8256 0.082 Uiso 0.436(5) 1 calc R U P A 2
C26B C 0.2956(4) 0.7531(10) 0.7323(6) 0.063(3) Uani 0.436(5) 1 d . U P A 2
H26C H 0.2949 0.8181 0.6996 0.076 Uiso 0.436(5) 1 calc R U P A 2
H26D H 0.3282 0.7097 0.7372 0.076 Uiso 0.436(5) 1 calc R U P A 2

loop_
_atom_site_aniso_label
_atom_site_aniso_U_11
_atom_site_aniso_U_22
_atom_site_aniso_U_33
_atom_site_aniso_U_23
_atom_site_aniso_U_13
_atom_site_aniso_U_12
Th1 0.01160(6) 0.02053(6) 0.00862(6) 0.000 0.00312(4) 0.000
S1 0.0171(3) 0.0262(3) 0.0140(3) 0.0036(2) 0.0065(2) 0.0046(2)
S2 0.0205(3) 0.0292(3) 0.0162(3) -0.0057(2) 0.0078(2) -0.0019(2)
F1 0.0198(7) 0.0276(8) 0.0241(8) 0.0037(6) 0.0038(6) -0.0043(6)
F2 0.0190(7) 0.0392(10) 0.0226(8) 0.0100(7) -0.0021(6) -0.0013(7)
F3 0.0277(9) 0.0331(10) 0.0339(10) 0.0168(7) 0.0060(8) 0.0029(7)
F4 0.0322(9) 0.0263(9) 0.0335(10) 0.0017(7) 0.0093(8) -0.0069(7)
F5 0.0201(8) 0.0339(8) 0.0172(7) -0.0018(6) 0.0016(6) -0.0012(6)
F6 0.0316(9) 0.0406(10) 0.0203(8) 0.0014(7) 0.0102(7) -0.0106(7)
F7 0.0363(11) 0.0859(16) 0.0180(9) -0.0072(9) 0.0061(8) -0.0209(10)
F8 0.0459(12) 0.0874(17) 0.0400(11) -0.0358(11) 0.0196(10) -0.0419(12)
F9 0.0614(13) 0.0421(11) 0.0617(13) -0.0244(10) 0.0437(11) -0.0304(10)
F10 0.0434(10) 0.0315(9) 0.0365(10) -0.0015(8) 0.0236(8) -0.0030(8)
N1 0.0173(10) 0.0279(12) 0.0138(10) -0.0014(8) 0.0067(8) -0.0042(8)
N2 0.0156(9) 0.0267(11) 0.0116(9) 0.0000(8) 0.0058(8) -0.0008(8)
C1 0.0162(11) 0.0264(13) 0.0149(11) 0.0020(9) 0.0065(9) 0.0033(9)
C2 0.0161(11) 0.0248(13) 0.0190(12) 0.0030(9) 0.0067(9) -0.0005(9)
C3 0.0139(11) 0.0334(14) 0.0156(12) 0.0046(10) 0.0016(9) 0.0008(10)
C4 0.0215(13) 0.0271(13) 0.0229(13) 0.0087(10) 0.0083(11) 0.0041(10)
C5 0.0225(13) 0.0242(13) 0.0238(13) 0.0023(10) 0.0109(11) -0.0016(10)
C6 0.0162(11) 0.0298(13) 0.0140(11) -0.0003(10) 0.0037(9) 0.0016(10)
C7 0.0242(13) 0.0296(13) 0.0206(13) -0.0087(10) 0.0135(11) -0.0075(10)
C8 0.0245(13) 0.0380(16) 0.0197(13) -0.0077(11) 0.0113(11) -0.0111(11)
C9 0.0274(15) 0.060(2) 0.0179(13) -0.0117(13) 0.0097(12) -0.0159(14)
C10 0.0313(16) 0.061(2) 0.0323(16) -0.0278(16) 0.0172(13) -0.0249(15)
C11 0.0400(17) 0.0377(17) 0.0415(18) -0.0199(14) 0.0291(15) -0.0206(14)
C12 0.0347(15) 0.0332(15) 0.0280(14) -0.0086(12) 0.0213(13) -0.0059(12)
C13 0.0154(11) 0.0304(13) 0.0131(11) -0.0008(9) 0.0052(9) -0.0034(9)
C14 0.0176(11) 0.0302(14) 0.0146(11) 0.0018(10) 0.0050(9) -0.0026(10)
C15 0.0204(12) 0.0358(15) 0.0173(12) 0.0071(11) 0.0067(10) -0.0010(11)
C16 0.0208(13) 0.0531(19) 0.0166(12) 0.0100(12) 0.0048(10) -0.0041(12)
C17 0.0174(12) 0.0474(17) 0.0138(12) 0.0033(11) 0.0010(10) -0.0086(12)
C18 0.0163(11) 0.0289(13) 0.0150(11) -0.0034(10) 0.0064(9) -0.0015(10)
C19 0.0212(12) 0.0285(14) 0.0197(12) -0.0005(10) 0.0095(10) -0.0034(10)
C20 0.0262(14) 0.0279(14) 0.0309(15) -0.0033(11) 0.0113(12) -0.0077(11)
C21 0.0234(14) 0.0361(16) 0.0341(16) -0.0071(13) 0.0073(12) -0.0139(12)
C22 0.0187(12) 0.0336(15) 0.0228(13) -0.0008(11) 0.0033(10) -0.0034(11)
O1A 0.033(2) 0.046(3) 0.020(2) 0.0002(18) 0.0016(17) -0.0018(19)
C23A 0.054(4) 0.046(3) 0.039(3) -0.009(3) 0.024(3) -0.015(3)
C24A 0.061(4) 0.072(5) 0.037(4) -0.011(4) 0.020(3) 0.006(4)
C25A 0.087(5) 0.071(5) 0.075(5) 0.014(4) 0.049(4) 0.026(4)
C26A 0.066(4) 0.069(4) 0.037(3) 0.011(3) 0.021(3) 0.027(4)
O1B 0.040(3) 0.093(5) 0.019(3) -0.007(3) 0.008(2) -0.037(3)
C23B 0.041(4) 0.042(4) 0.039(4) 0.018(3) 0.015(3) -0.014(3)
C24B 0.089(6) 0.105(8) 0.050(6) -0.038(6) 0.029(5) -0.021(7)
C25B 0.056(5) 0.102(6) 0.053(4) -0.042(4) 0.030(4) -0.026(4)
C26B 0.051(4) 0.100(6) 0.040(4) -0.004(4) 0.019(4) -0.041(4)

loop_
_atom_type_symbol
_atom_type_description
_atom_type_scat_dispersion_real
_atom_type_scat_dispersion_imag
_atom_type_scat_source
C C 0.0033 0.0016 'International Tables Vol C Tables 4.2.6.8 and 6.1.1.4'
H H 0.0000 0.0000 'International Tables Vol C Tables 4.2.6.8 and 6.1.1.4'
N N 0.0061 0.0033 'International Tables Vol C Tables 4.2.6.8 and 6.1.1.4'
O O 0.0106 0.0060 'International Tables Vol C Tables 4.2.6.8 and 6.1.1.4'
F F 0.0171 0.0103 'International Tables Vol C Tables 4.2.6.8 and 6.1.1.4'
S S 0.1246 0.1234 'International Tables Vol C Tables 4.2.6.8 and 6.1.1.4'
Th Th -7.2400 8.8979 'International Tables Vol C Tables 4.2.6.8 and 6.1.1.4'

loop_
_geom_angle_atom_site_label_1
_geom_angle_atom_site_label_2
_geom_angle_atom_site_label_3
_geom_angle
_geom_angle_site_symmetry_1
_geom_angle_site_symmetry_3
N1 Th1 N1 115.54(10) . 2_656
N1 Th1 N2 62.43(6) . .
N1 Th1 N2 149.79(6) 2_656 .
N1 Th1 N2 149.79(6) . 2_656
N1 Th1 N2 62.43(6) 2_656 2_656
N2 Th1 N2 135.80(9) . 2_656
N1 Th1 S1 81.62(5) . .
N1 Th1 S1 136.04(5) 2_656 .
N2 Th1 S1 74.13(5) . .
N2 Th1 S1 82.45(5) 2_656 .
N1 Th1 S1 136.04(5) . 2_656
N1 Th1 S1 81.62(5) 2_656 2_656
N2 Th1 S1 82.45(5) . 2_656
N2 Th1 S1 74.13(5) 2_656 2_656
S1 Th1 S1 114.89(3) . 2_656
N1 Th1 S2 75.88(5) . 2_656
N1 Th1 S2 77.47(5) 2_656 2_656
N2 Th1 S2 126.49(5) . 2_656
N2 Th1 S2 74.36(5) 2_656 2_656
S1 Th1 S2 67.692(18) . 2_656
S1 Th1 S2 147.631(18) 2_656 2_656
N1 Th1 S2 77.47(5) . .
N1 Th1 S2 75.88(5) 2_656 .
N2 Th1 S2 74.36(5) . .
N2 Th1 S2 126.49(5) 2_656 .
S1 Th1 S2 147.631(18) . .
S1 Th1 S2 67.691(18) 2_656 .
S2 Th1 S2 128.80(3) 2_656 .
C1 S1 Th1 113.43(8) . .
C7 S2 Th1 111.83(9) . .
C19 N1 C18 118.0(2) . .
C19 N1 Th1 120.58(17) . .
C18 N1 Th1 121.37(16) . .
C14 N2 C13 118.0(2) . .
C14 N2 Th1 120.56(15) . .
C13 N2 Th1 121.42(16) . .
C6 C1 C2 115.5(2) . .
C6 C1 S1 122.05(19) . .
C2 C1 S1 122.3(2) . .
F1 C2 C3 117.6(2) . .
F1 C2 C1 119.9(2) . .
C3 C2 C1 122.5(2) . .
F2 C3 C2 120.2(2) . .
F2 C3 C4 119.5(2) . .
C2 C3 C4 120.3(2) . .
F3 C4 C5 120.9(3) . .
F3 C4 C3 120.0(2) . .
C5 C4 C3 119.1(2) . .
F4 C5 C4 119.8(2) . .
F4 C5 C6 120.4(2) . .
C4 C5 C6 119.9(3) . .
F5 C6 C5 117.5(2) . .
F5 C6 C1 119.8(2) . .
C5 C6 C1 122.7(2) . .
C8 C7 C12 116.0(3) . .
C8 C7 S2 121.9(2) . .
C12 C7 S2 122.0(2) . .
F6 C8 C7 120.4(2) . .
F6 C8 C9 117.6(3) . .
C7 C8 C9 122.0(3) . .
F7 C9 C10 119.6(3) . .
F7 C9 C8 120.4(3) . .
C10 C9 C8 120.0(3) . .
F8 C10 C11 120.9(3) . .
F8 C10 C9 119.7(3) . .
C11 C10 C9 119.4(3) . .
F9 C11 C10 119.8(3) . .
F9 C11 C12 120.3(3) . .
C10 C11 C12 119.8(3) . .
F10 C12 C11 117.6(3) . .
F10 C12 C7 119.7(3) . .
C11 C12 C7 122.7(3) . .
N2 C13 C17 121.6(2) . .
N2 C13 C18 117.1(2) . .
C17 C13 C18 121.3(2) . .
N2 C14 C15 123.2(2) . .
N2 C14 H14 118.4 . .
C15 C14 H14 118.4 . .
C14 C15 C16 118.4(3) . .
C14 C15 H15 120.8 . .
C16 C15 H15 120.8 . .
C17 C16 C15 119.4(2) . .
C17 C16 H16 120.3 . .
C15 C16 H16 120.3 . .
C16 C17 C13 119.4(2) . .
C16 C17 H17 120.3 . .
C13 C17 H17 120.3 . .
N1 C18 C22 121.6(2) . .
N1 C18 C13 117.2(2) . .
C22 C18 C13 121.2(2) . .
N1 C19 C20 123.0(3) . .
N1 C19 H19 118.5 . .
C20 C19 H19 118.5 . .
C21 C20 C19 118.3(3) . .
C21 C20 H20 120.9 . .
C19 C20 H20 120.9 . .
C22 C21 C20 119.7(3) . .
C22 C21 H21 120.1 . .
C20 C21 H21 120.1 . .
C21 C22 C18 119.3(3) . .
C21 C22 H22 120.3 . .
C18 C22 H22 120.3 . .
C26A O1A C23A 105.4(5) . .
O1A C23A C24A 107.7(6) . .
O1A C23A H23A 110.2 . .
C24A C23A H23A 110.2 . .
O1A C23A H23B 110.2 . .
C24A C23A H23B 110.2 . .
H23A C23A H23B 108.5 . .
C23A C24A C25A 106.5(7) . .
C23A C24A H24A 110.4 . .
C25A C24A H24A 110.4 . .
C23A C24A H24B 110.4 . .
C25A C24A H24B 110.4 . .
H24A C24A H24B 108.6 . .
C26A C25A C24A 99.2(7) . .
C26A C25A H25A 111.9 . .
C24A C25A H25A 111.9 . .
C26A C25A H25B 111.9 . .
C24A C25A H25B 111.9 . .
H25A C25A H25B 109.6 . .
O1A C26A C25A 107.7(6) . .
O1A C26A H26A 110.2 . .
C25A C26A H26A 110.2 . .
O1A C26A H26B 110.2 . .
C25A C26A H26B 110.2 . .
H26A C26A H26B 108.5 . .
C23B O1B C26B 105.9(7) . .
O1B C23B C24B 101.2(8) . .
O1B C23B H23C 111.5 . .
C24B C23B H23C 111.5 . .
O1B C23B H23D 111.5 . .
C24B C23B H23D 111.5 . .
H23C C23B H23D 109.3 . .
C25B C24B C23B 103.3(10) . .
C25B C24B H24C 111.1 . .
C23B C24B H24C 111.1 . .
C25B C24B H24D 111.1 . .
C23B C24B H24D 111.1 . .
H24C C24B H24D 109.1 . .
C24B C25B C26B 106.5(9) . .
C24B C25B H25C 110.4 . .
C26B C25B H25C 110.4 . .
C24B C25B H25D 110.4 . .
C26B C25B H25D 110.4 . .
H25C C25B H25D 108.6 . .
O1B C26B C25B 107.0(7) . .
O1B C26B H26C 110.3 . .
C25B C26B H26C 110.3 . .
O1B C26B H26D 110.3 . .
C25B C26B H26D 110.3 . .
H26C C26B H26D 108.6 . .

loop_
_geom_bond_atom_site_label_1
_geom_bond_atom_site_label_2
_geom_bond_distance
_geom_bond_site_symmetry_2
Th1 N1 2.628(2) .
Th1 N1 2.628(2) 2_656
Th1 N2 2.630(2) .
Th1 N2 2.630(2) 2_656
Th1 S1 2.8427(6) .
Th1 S1 2.8428(6) 2_656
Th1 S2 2.8730(6) 2_656
Th1 S2 2.8731(6) .
S1 C1 1.754(3) .
S2 C7 1.754(3) .
F1 C2 1.348(3) .
F2 C3 1.343(3) .
F3 C4 1.336(3) .
F4 C5 1.341(3) .
F5 C6 1.339(3) .
F6 C8 1.344(3) .
F7 C9 1.345(4) .
F8 C10 1.342(3) .
F9 C11 1.341(3) .
F10 C12 1.351(3) .
N1 C19 1.350(3) .
N1 C18 1.354(3) .
N2 C14 1.349(3) .
N2 C13 1.357(3) .
C1 C6 1.392(4) .
C1 C2 1.396(3) .
C2 C3 1.376(4) .
C3 C4 1.379(4) .
C4 C5 1.377(4) .
C5 C6 1.384(4) .
C7 C8 1.384(4) .
C7 C12 1.392(4) .
C8 C9 1.386(4) .
C9 C10 1.377(5) .
C10 C11 1.370(5) .
C11 C12 1.375(4) .
C13 C17 1.390(4) .
C13 C18 1.486(4) .
C14 C15 1.381(3) .
C14 H14 0.9500 .
C15 C16 1.383(4) .
C15 H15 0.9500 .
C16 C17 1.380(4) .
C16 H16 0.9500 .
C17 H17 0.9500 .
C18 C22 1.392(4) .
C19 C20 1.386(4) .
C19 H19 0.9500 .
C20 C21 1.377(4) .
C20 H20 0.9500 .
C21 C22 1.375(4) .
C21 H21 0.9500 .
C22 H22 0.9500 .
O1A C26A 1.402(9) .
O1A C23A 1.429(8) .
C23A C24A 1.475(11) .
C23A H23A 0.9900 .
C23A H23B 0.9900 .
C24A C25A 1.576(12) .
C24A H24A 0.9900 .
C24A H24B 0.9900 .
C25A C26A 1.565(12) .
C25A H25A 0.9900 .
C25A H25B 0.9900 .
C26A H26A 0.9900 .
C26A H26B 0.9900 .
O1B C23B 1.384(10) .
O1B C26B 1.412(11) .
C23B C24B 1.557(16) .
C23B H23C 0.9900 .
C23B H23D 0.9900 .
C24B C25B 1.367(18) .
C24B H24C 0.9900 .
C24B H24D 0.9900 .
C25B C26B 1.475(13) .
C25B H25C 0.9900 .
C25B H25D 0.9900 .
C26B H26C 0.9900 .
C26B H26D 0.9900 .

loop_
_geom_torsion_atom_site_label_1
_geom_torsion_atom_site_label_2
_geom_torsion_atom_site_label_3
_geom_torsion_atom_site_label_4
_geom_torsion
Th1 S1 C1 C6 -84.6(2)
Th1 S1 C1 C2 98.5(2)
C6 C1 C2 F1 -177.6(2)
S1 C1 C2 F1 -0.5(3)
C6 C1 C2 C3 1.6(4)
S1 C1 C2 C3 178.7(2)
F1 C2 C3 F2 -1.4(4)
C1 C2 C3 F2 179.3(2)
F1 C2 C3 C4 178.2(2)
C1 C2 C3 C4 -1.1(4)
F2 C3 C4 F3 1.4(4)
C2 C3 C4 F3 -178.1(2)
F2 C3 C4 C5 179.8(2)
C2 C3 C4 C5 0.3(4)
F3 C4 C5 F4 -0.4(4)
C3 C4 C5 F4 -178.8(2)
F3 C4 C5 C6 178.3(2)
C3 C4 C5 C6 -0.1(4)
F4 C5 C6 F5 0.2(4)
C4 C5 C6 F5 -178.5(2)
F4 C5 C6 C1 179.4(2)
C4 C5 C6 C1 0.7(4)
C2 C1 C6 F5 177.7(2)
S1 C1 C6 F5 0.6(3)
C2 C1 C6 C5 -1.4(4)
S1 C1 C6 C5 -178.5(2)
Th1 S2 C7 C8 100.4(2)
Th1 S2 C7 C12 -82.5(2)
C12 C7 C8 F6 -179.4(2)
S2 C7 C8 F6 -2.1(4)
C12 C7 C8 C9 2.0(4)
S2 C7 C8 C9 179.2(2)
F6 C8 C9 F7 -0.7(4)
C7 C8 C9 F7 178.0(3)
F6 C8 C9 C10 179.9(3)
C7 C8 C9 C10 -1.4(5)
F7 C9 C10 F8 0.7(5)
C8 C9 C10 F8 -179.9(3)
F7 C9 C10 C11 -179.4(3)
C8 C9 C10 C11 0.1(5)
F8 C10 C11 F9 0.9(5)
C9 C10 C11 F9 -179.0(3)
F8 C10 C11 C12 -179.4(3)
C9 C10 C11 C12 0.6(5)
F9 C11 C12 F10 0.0(4)
C10 C11 C12 F10 -179.6(3)
F9 C11 C12 C7 179.6(3)
C10 C11 C12 C7 0.0(5)
C8 C7 C12 F10 178.4(2)
S2 C7 C12 F10 1.1(4)
C8 C7 C12 C11 -1.3(4)
S2 C7 C12 C11 -178.5(2)
C14 N2 C13 C17 1.0(4)
Th1 N2 C13 C17 -178.3(2)
C14 N2 C13 C18 178.6(2)
Th1 N2 C13 C18 -0.7(3)
C13 N2 C14 C15 -1.1(4)
Th1 N2 C14 C15 178.2(2)
N2 C14 C15 C16 0.8(4)
C14 C15 C16 C17 -0.2(4)
C15 C16 C17 C13 0.1(5)
N2 C13 C17 C16 -0.5(4)
C18 C13 C17 C16 -178.0(3)
C19 N1 C18 C22 3.8(4)
Th1 N1 C18 C22 -172.75(19)
C19 N1 C18 C13 -175.3(2)
Th1 N1 C18 C13 8.2(3)
N2 C13 C18 N1 -4.9(3)
C17 C13 C18 N1 172.8(2)
N2 C13 C18 C22 176.1(2)
C17 C13 C18 C22 -6.3(4)
C18 N1 C19 C20 -2.0(4)
Th1 N1 C19 C20 174.6(2)
N1 C19 C20 C21 -0.9(4)
C19 C20 C21 C22 1.9(4)
C20 C21 C22 C18 -0.2(5)
N1 C18 C22 C21 -2.7(4)
C13 C18 C22 C21 176.3(3)
C26A O1A C23A C24A -34.4(8)
O1A C23A C24A C25A 17.0(9)
C23A C24A C25A C26A 4.8(10)
C23A O1A C26A C25A 38.0(10)
C24A C25A C26A O1A -25.8(11)
C26B O1B C23B C24B 37.5(12)
O1B C23B C24B C25B -39.0(15)
C23B C24B C25B C26B 24.3(17)
C23B O1B C26B C25B -24.1(13)
C24B C25B C26B O1B -2.2(17)
